data_2216462
loop_
_publ_author_name
'Yamin, Bohari M. '
'Malik, Zaw Myint'

_publ_section_title
;
 <i>N</i>-[<i>N</i>-(2-Pyridylmethyl)thiocarbamoyl]benzamide
;
_journal_coeditor_code GK2114
_journal_issue 12
_journal_name_full 'Acta Crystallographica Section E'
_journal_page_first o4842
_journal_page_last o4842
_journal_paper_doi 10.1107/S1600536807057789
_journal_volume 63
_journal_year 2007
_chemical_formula_iupac 'C14 H13 N3 O S'
_chemical_formula_moiety 'C14 H13 N3 O S'
_chemical_formula_sum 'C14 H13 N3 O S'
_chemical_formula_weight 271.33
_chemical_name_systematic
;
<i>N</i>-[N-(2-Pyridylmethyl)thiocarbamoyl]benzamide
;
_space_group_IT_number 2
_symmetry_cell_setting triclinic
_symmetry_space_group_name_Hall '-P 1'
_symmetry_space_group_name_H-M 'P -1'
_atom_sites_solution_hydrogens geom
_atom_sites_solution_primary direct
_atom_sites_solution_secondary difmap
_audit_creation_method SHELXL-97
_cell_angle_alpha 98.904(6)
_cell_angle_beta 96.978(8)
_cell_angle_gamma 90.197(7)
_cell_formula_units_Z 2
_cell_length_a 8.533(3)
_cell_length_b 8.813(4)
_cell_length_c 9.028(4)
_cell_measurement_reflns_used 3526
_cell_measurement_temperature 298(2)
_cell_measurement_theta_max 25.0
_cell_measurement_theta_min 2.3
_cell_volume 665.6(5)
_computing_cell_refinement 'SAINT (Bruker, 2000)'
_computing_data_collection 'SMART (Bruker, 2000)'
_computing_data_reduction 'SAINT (Bruker, 2000)'
_computing_molecular_graphics 'SHELXTL (Sheldrick, 1997b)'
_computing_publication_material
;
SHELXTL (Sheldrick, 1997b), PARST (Nardelli, 1995) and PLATON
(Spek, 2003)
;
_computing_structure_refinement 'SHELXL97 (Sheldrick, 1997a)'
_computing_structure_solution 'SHELXS97 (Sheldrick, 1997a)'
_diffrn_ambient_temperature 298(2)
_diffrn_detector_area_resol_mean 83.66
_diffrn_measured_fraction_theta_full 0.99
_diffrn_measured_fraction_theta_max 0.99
_diffrn_measurement_device_type
;
Bruker SMART APEX CCD area-detector diffractometer
;
_diffrn_measurement_method '\w scan'
_diffrn_radiation_monochromator graphite
_diffrn_radiation_source 'fine-focus sealed tube'
_diffrn_radiation_type MoK\a
_diffrn_radiation_wavelength 0.71073
_diffrn_reflns_av_R_equivalents 0.0246
_diffrn_reflns_av_sigmaI/netI 0.0273
_diffrn_reflns_limit_h_max 10
_diffrn_reflns_limit_h_min -10
_diffrn_reflns_limit_k_max 10
_diffrn_reflns_limit_k_min -10
_diffrn_reflns_limit_l_max 10
_diffrn_reflns_limit_l_min -10
_diffrn_reflns_number 6204
_diffrn_reflns_theta_full 25.0
_diffrn_reflns_theta_max 25.0
_diffrn_reflns_theta_min 2.3
_diffrn_standards_decay_% 0
_diffrn_standards_interval_count 0
_diffrn_standards_interval_time 0
_diffrn_standards_number 0
_exptl_absorpt_coefficient_mu 0.238
_exptl_absorpt_correction_T_max 0.953
_exptl_absorpt_correction_T_min 0.890
_exptl_absorpt_correction_type multi-scan
_exptl_absorpt_process_details '(SADABS; Bruker, 2000)'
_exptl_crystal_colour colourless
_exptl_crystal_density_diffrn 1.354
_exptl_crystal_density_method 'not measured'
_exptl_crystal_description block
_exptl_crystal_F_000 284
_exptl_crystal_size_max 0.50
_exptl_crystal_size_mid 0.34
_exptl_crystal_size_min 0.20
_refine_diff_density_max 0.29
_refine_diff_density_min -0.18
_refine_ls_extinction_method none
_refine_ls_goodness_of_fit_ref 1.37
_refine_ls_hydrogen_treatment constr
_refine_ls_matrix_type full
_refine_ls_number_parameters 172
_refine_ls_number_reflns 2336
_refine_ls_number_restraints 0
_refine_ls_restrained_S_all 1.37
_refine_ls_R_factor_all 0.062
_refine_ls_R_factor_gt 0.057
_refine_ls_shift/su_max 0.001
_refine_ls_shift/su_mean 0.000
_refine_ls_structure_factor_coef Fsqd
_refine_ls_weighting_details 'calc w=1/[\s^2^(Fo^2^)+(0.0661P)^2^+0.2921P] where P=(Fo^2^+2Fc^2^)/3'
_refine_ls_weighting_scheme calc
_refine_ls_wR_factor_gt 0.168
_refine_ls_wR_factor_ref 0.171
_reflns_number_gt 2172
_reflns_number_total 2336
_reflns_threshold_expression I>2\s(I)
_cod_data_source_file gk2114.cif
_cod_data_source_block I
_cod_original_cell_volume 665.6(4)
_cod_database_code 2216462
_cod_database_fobs_code 2216462

loop_
_symmetry_equiv_pos_as_xyz
'x, y, z'
'-x, -y, -z'

loop_
_atom_site_type_symbol
_atom_site_label
_atom_site_fract_x
_atom_site_fract_y
_atom_site_fract_z
_atom_site_U_iso_or_equiv
_atom_site_adp_type
_atom_site_calc_flag
_atom_site_refinement_flags
_atom_site_occupancy
S S1 1.04589(10) 0.52568(10) 0.23600(9) 0.0589(3) Uani d . 1
O O1 0.6410(3) 0.8417(3) 0.1405(2) 0.0636(7) Uani d . 1
N N1 0.8063(3) 0.6462(3) 0.0833(3) 0.0485(6) Uani d . 1
H H1 0.8340 0.5833 0.0088 0.058 Uiso calc R 1
N N2 0.8620(3) 0.7491(3) 0.3356(3) 0.0471(6) Uani d . 1
H H2 0.7860 0.8104 0.3189 0.056 Uiso calc R 1
N N3 0.7395(4) 0.9462(4) 0.5396(3) 0.0676(9) Uani d . 1
C C1 0.5694(4) 0.5341(4) -0.1708(3) 0.0497(7) Uani d . 1
H H1A 0.6330 0.4600 -0.1329 0.060 Uiso calc R 1
C C2 0.4673(4) 0.4948(4) -0.3016(4) 0.0597(9) Uani d . 1
H H2A 0.4621 0.3941 -0.3518 0.072 Uiso calc R 1
C C3 0.3730(4) 0.6038(5) -0.3584(4) 0.0656(10) Uani d . 1
H H3 0.3039 0.5767 -0.4466 0.079 Uiso calc R 1
C C4 0.3810(4) 0.7525(5) -0.2849(4) 0.0654(10) Uani d . 1
H H4 0.3181 0.8265 -0.3241 0.078 Uiso calc R 1
C C5 0.4815(4) 0.7924(4) -0.1536(4) 0.0552(8) Uani d . 1
H H5 0.4851 0.8930 -0.1032 0.066 Uiso calc R 1
C C6 0.5777(3) 0.6835(3) -0.0957(3) 0.0439(7) Uani d . 1
C C7 0.6763(4) 0.7318(3) 0.0517(3) 0.0455(7) Uani d . 1
C C8 0.8989(3) 0.6492(3) 0.2221(3) 0.0441(7) Uani d . 1
C C9 0.9426(4) 0.7609(4) 0.4868(3) 0.0524(8) Uani d . 1
H H9A 1.0525 0.7893 0.4872 0.063 Uiso calc R 1
H H9B 0.9387 0.6620 0.5208 0.063 Uiso calc R 1
C C10 0.8672(4) 0.8796(3) 0.5936(3) 0.0468(7) Uani d . 1
C C11 0.6733(5) 1.0521(5) 0.6354(4) 0.0749(11) Uani d . 1
H H11 0.5833 1.0999 0.5979 0.090 Uiso calc R 1
C C12 0.7290(4) 1.0929(4) 0.7814(4) 0.0638(9) Uani d . 1
H H12 0.6788 1.1662 0.8437 0.077 Uiso calc R 1
C C13 0.8605(6) 1.0240(6) 0.8352(4) 0.0936(16) Uani d . 1
H H13 0.9033 1.0503 0.9358 0.112 Uiso calc R 1
C C14 0.9302(5) 0.9150(5) 0.7405(4) 0.0830(13) Uani d . 1
H H14 1.0199 0.8658 0.7766 0.100 Uiso calc R 1

loop_
_atom_site_aniso_label
_atom_site_aniso_U_11
_atom_site_aniso_U_22
_atom_site_aniso_U_33
_atom_site_aniso_U_12
_atom_site_aniso_U_13
_atom_site_aniso_U_23
S1 0.0578(5) 0.0722(6) 0.0469(5) 0.0331(4) 0.0069(4) 0.0094(4)
O1 0.0709(15) 0.0614(14) 0.0520(13) 0.0340(12) -0.0037(11) -0.0030(11)
N1 0.0484(14) 0.0553(15) 0.0395(13) 0.0201(12) 0.0043(11) 0.0010(11)
N2 0.0449(13) 0.0522(14) 0.0421(13) 0.0165(11) 0.0020(10) 0.0036(11)
N3 0.0681(19) 0.077(2) 0.0521(16) 0.0328(16) -0.0010(14) -0.0019(14)
C1 0.0469(17) 0.0496(17) 0.0531(17) 0.0073(14) 0.0109(14) 0.0060(14)
C2 0.0520(19) 0.063(2) 0.060(2) -0.0034(16) 0.0101(16) -0.0051(16)
C3 0.0518(19) 0.090(3) 0.0504(19) 0.0006(18) -0.0022(15) 0.0017(18)
C4 0.060(2) 0.081(2) 0.055(2) 0.0182(18) -0.0033(16) 0.0170(18)
C5 0.0586(19) 0.0554(19) 0.0499(17) 0.0167(15) 0.0013(14) 0.0075(14)
C6 0.0423(15) 0.0501(17) 0.0410(15) 0.0089(13) 0.0091(12) 0.0086(13)
C7 0.0473(16) 0.0459(16) 0.0440(16) 0.0142(13) 0.0075(13) 0.0073(13)
C8 0.0431(15) 0.0468(16) 0.0435(15) 0.0075(13) 0.0080(12) 0.0086(13)
C9 0.0515(17) 0.0586(19) 0.0452(16) 0.0154(15) 0.0003(13) 0.0068(14)
C10 0.0455(16) 0.0481(16) 0.0457(16) 0.0066(13) 0.0044(13) 0.0046(13)
C11 0.075(2) 0.078(3) 0.067(2) 0.036(2) 0.0035(19) -0.0020(19)
C12 0.067(2) 0.062(2) 0.059(2) 0.0136(18) 0.0142(17) -0.0054(16)
C13 0.101(3) 0.118(4) 0.048(2) 0.043(3) -0.009(2) -0.018(2)
C14 0.077(3) 0.104(3) 0.055(2) 0.044(2) -0.0145(19) -0.012(2)

loop_
_atom_type_symbol
_atom_type_description
_atom_type_scat_dispersion_real
_atom_type_scat_dispersion_imag
_atom_type_scat_source
C C 0.0033 0.0016 'International Tables Vol C Tables 4.2.6.8 and 6.1.1.4'
H H 0.0000 0.0000 'International Tables Vol C Tables 4.2.6.8 and 6.1.1.4'
N N 0.0061 0.0033 'International Tables Vol C Tables 4.2.6.8 and 6.1.1.4'
O O 0.0106 0.0060 'International Tables Vol C Tables 4.2.6.8 and 6.1.1.4'
S S 0.1246 0.1234 'International Tables Vol C Tables 4.2.6.8 and 6.1.1.4'

loop_
_geom_angle_atom_site_label_1
_geom_angle_atom_site_label_2
_geom_angle_atom_site_label_3
_geom_angle
C7 N1 C8 127.6(2)
C7 N1 H1 116.2
C8 N1 H1 116.2
C8 N2 C9 123.3(2)
C8 N2 H2 118.4
C9 N2 H2 118.4
C10 N3 C11 117.6(3)
C2 C1 C6 120.1(3)
C2 C1 H1A 119.9
C6 C1 H1A 119.9
C3 C2 C1 120.3(3)
C3 C2 H2A 119.9
C1 C2 H2A 119.9
C4 C3 C2 119.9(3)
C4 C3 H3 120.0
C2 C3 H3 120.0
C3 C4 C5 120.2(3)
C3 C4 H4 119.9
C5 C4 H4 119.9
C4 C5 C6 120.4(3)
C4 C5 H5 119.8
C6 C5 H5 119.8
C1 C6 C5 119.1(3)
C1 C6 C7 123.1(3)
C5 C6 C7 117.6(3)
O1 C7 N1 122.0(3)
O1 C7 C6 121.1(3)
N1 C7 C6 116.9(2)
N2 C8 N1 117.0(2)
N2 C8 S1 123.9(2)
N1 C8 S1 119.1(2)
N2 C9 C10 110.8(2)
N2 C9 H9A 109.5
C10 C9 H9A 109.5
N2 C9 H9B 109.5
C10 C9 H9B 109.5
H9A C9 H9B 108.1
N3 C10 C14 121.7(3)
N3 C10 C9 117.9(3)
C14 C10 C9 120.4(3)
C12 C11 N3 124.0(3)
C12 C11 H11 118.0
N3 C11 H11 118.0
C11 C12 C13 117.8(3)
C11 C12 H12 121.1
C13 C12 H12 121.1
C12 C13 C14 119.5(4)
C12 C13 H13 120.2
C14 C13 H13 120.2
C10 C14 C13 119.4(3)
C10 C14 H14 120.3
C13 C14 H14 120.3

loop_
_geom_bond_atom_site_label_1
_geom_bond_atom_site_label_2
_geom_bond_distance
S1 C8 1.670(3)
O1 C7 1.221(3)
N1 C7 1.370(4)
N1 C8 1.394(4)
N1 H1 0.8600
N2 C8 1.314(4)
N2 C9 1.440(4)
N2 H2 0.8600
N3 C10 1.317(4)
N3 C11 1.345(4)
C1 C2 1.376(5)
C1 C6 1.382(4)
C1 H1A 0.9300
C2 C3 1.375(5)
C2 H2A 0.9300
C3 C4 1.372(5)
C3 H3 0.9300
C4 C5 1.374(5)
C4 H4 0.9300
C5 C6 1.388(4)
C5 H5 0.9300
C6 C7 1.487(4)
C9 C10 1.510(4)
C9 H9A 0.9700
C9 H9B 0.9700
C10 C14 1.357(5)
C11 C12 1.339(5)
C11 H11 0.9300
C12 C13 1.352(5)
C12 H12 0.9300
C13 C14 1.372(5)
C13 H13 0.9300
C14 H14 0.9300

loop_
_geom_hbond_atom_site_label_D
_geom_hbond_atom_site_label_H
_geom_hbond_atom_site_label_A
_geom_hbond_site_symmetry_A
_geom_hbond_distance_DH
_geom_hbond_distance_HA
_geom_hbond_distance_DA
_geom_hbond_angle_DHA
_geom_hbond_publ_flag
N2 H2 O1 1_555 0.86 1.96 2.641(4) 135 yes
N2 H2 N3 1_555 0.86 2.24 2.644(4) 109 yes
N1 H1 S1 2_765 0.86 2.60 3.426(3) 162 yes

loop_
_geom_torsion_atom_site_label_1
_geom_torsion_atom_site_label_2
_geom_torsion_atom_site_label_3
_geom_torsion_atom_site_label_4
_geom_torsion
C6 C1 C2 C3 0.1(5)
C1 C2 C3 C4 0.2(5)
C2 C3 C4 C5 -0.8(6)
C3 C4 C5 C6 1.1(6)
C2 C1 C6 C5 0.2(5)
C2 C1 C6 C7 175.4(3)
C4 C5 C6 C1 -0.8(5)
C4 C5 C6 C7 -176.2(3)
C8 N1 C7 O1 12.3(5)
C8 N1 C7 C6 -166.9(3)
C1 C6 C7 O1 -152.7(3)
C5 C6 C7 O1 22.5(5)
C1 C6 C7 N1 26.5(4)
C5 C6 C7 N1 -158.3(3)
C9 N2 C8 N1 177.3(3)
C9 N2 C8 S1 -1.5(4)
C7 N1 C8 N2 -2.7(5)
C7 N1 C8 S1 176.1(3)
C8 N2 C9 C10 -176.7(3)
C11 N3 C10 C14 0.4(6)
C11 N3 C10 C9 -179.9(3)
N2 C9 C10 N3 3.8(4)
N2 C9 C10 C14 -176.4(4)
C10 N3 C11 C12 -0.3(7)
N3 C11 C12 C13 0.5(7)
C11 C12 C13 C14 -0.8(8)
N3 C10 C14 C13 -0.7(7)
C9 C10 C14 C13 179.5(4)
C12 C13 C14 C10 0.9(8)

loop_
_cod_related_entry_id
_cod_related_entry_database
_cod_related_entry_code
1 ChemSpider 3274724
